data_7203830
loop_
_publ_author_name
'P\"aiv\"asaari, Jani'
'Dezelah, IV, Charles L.'
'Back, Dwayne'
'El-Kaderi, Hani M.'
'Heeg, Mary Jane'
'Putkonen, Matti'
'Niinist\"o, Lauri'
'Winter, Charles H.'

_publ_section_title
;
 Synthesis, structure and properties of volatile lanthanide complexes
 containing amidinate ligands: application for Er2O3 thin film growth
 by atomic layer deposition
;
_journal_issue 39
_journal_name_full 'Journal of Materials Chemistry'
_journal_page_first 4224
_journal_paper_doi 10.1039/b507351k
_journal_volume 15
_journal_year 2005
_chemical_formula_sum 'C30 H63 Eu N6'
_chemical_formula_weight 659.82
_chemical_name_systematic
;
?
;
_space_group_IT_number 15
_symmetry_cell_setting monoclinic
_symmetry_space_group_name_Hall '-C 2yc'
_symmetry_space_group_name_H-M 'C 1 2/c 1'
_atom_sites_solution_hydrogens geom
_atom_sites_solution_primary direct
_atom_sites_solution_secondary difmap
_audit_creation_method SHELXL-97
_cell_angle_alpha 90.00
_cell_angle_beta 115.9440(10)
_cell_angle_gamma 90.00
_cell_formula_units_Z 4
_cell_length_a 17.1087(15)
_cell_length_b 11.7908(15)
_cell_length_c 19.078(2)
_cell_measurement_reflns_used 1002
_cell_measurement_temperature 213(2)
_cell_measurement_theta_max 25.5
_cell_measurement_theta_min 2.65
_cell_volume 3460.7(6)
_computing_cell_refinement 'Bruker SAINT'
_computing_data_collection 'Bruker SMART'
_computing_data_reduction 'Bruker SAINT'
_computing_molecular_graphics SHELXTL-Plus
_computing_publication_material SHELXL-97
_computing_structure_refinement 'SHELXL-97 (Sheldrick, 1997)'
_computing_structure_solution 'SHELXS-97 (Sheldrick, 1990)'
_diffrn_ambient_temperature 213(2)
_diffrn_measured_fraction_theta_full 0.939
_diffrn_measured_fraction_theta_max 0.938
_diffrn_measurement_method 'SMART CCD'
_diffrn_radiation_monochromator graphite
_diffrn_radiation_source 'fine-focus sealed tube'
_diffrn_radiation_type MoK\a
_diffrn_radiation_wavelength 0.71073
_diffrn_reflns_av_R_equivalents 0.109
_diffrn_reflns_av_sigmaI/netI 0.1322
_diffrn_reflns_limit_h_max 22
_diffrn_reflns_limit_h_min -22
_diffrn_reflns_limit_k_max 15
_diffrn_reflns_limit_k_min 0
_diffrn_reflns_limit_l_max 24
_diffrn_reflns_limit_l_min -21
_diffrn_reflns_number 9000
_diffrn_reflns_theta_full 28.30
_diffrn_reflns_theta_max 28.32
_diffrn_reflns_theta_min 2.18
_exptl_absorpt_coefficient_mu 1.838
_exptl_absorpt_correction_T_max 0.7575
_exptl_absorpt_correction_T_min 0.7100
_exptl_absorpt_correction_type multi-scan
_exptl_crystal_colour yellow
_exptl_crystal_density_diffrn 1.266
_exptl_crystal_density_method 'not measured'
_exptl_crystal_description fragments
_exptl_crystal_F_000 1392
_exptl_crystal_size_max 0.20
_exptl_crystal_size_mid 0.18
_exptl_crystal_size_min 0.16
_refine_diff_density_max 2.659
_refine_diff_density_min -2.139
_refine_diff_density_rms 0.180
_refine_ls_extinction_method none
_refine_ls_goodness_of_fit_ref 1.009
_refine_ls_hydrogen_treatment mixed
_refine_ls_matrix_type full
_refine_ls_number_parameters 180
_refine_ls_number_reflns 4040
_refine_ls_number_restraints 0
_refine_ls_restrained_S_all 1.009
_refine_ls_R_factor_all 0.1231
_refine_ls_R_factor_gt 0.0761
_refine_ls_shift/su_max 0.006
_refine_ls_shift/su_mean 0.000
_refine_ls_structure_factor_coef Fsqd
_refine_ls_weighting_details 'calc w=1/[\s^2^(Fo^2^)+(0.1153P)^2^+8.1083P] where P=(Fo^2^+2Fc^2^)/3'
_refine_ls_weighting_scheme calc
_refine_ls_wR_factor_gt 0.1869
_refine_ls_wR_factor_ref 0.2082
_reflns_number_gt 2633
_reflns_number_total 4040
_reflns_threshold_expression >2sigma(I)
_cod_data_source_file b507351k.txt
_cod_data_source_block eurn2
_cod_depositor_comments
;
The following automatic conversions were performed:
'_exptl_absorpt_correction_type' value 'Multi-scan' changed to
'multi-scan' according to
'/home/saulius/struct/CIF-dictionaries/cif_core.dic' dictionary named
'cif_core.dic' version 2.4.1 from 2010-06-29.

Automatic conversion script
Id: cif_fix_enum 1527 2010-12-29 10:47:43Z saulius 
;
_cod_original_sg_symbol_H-M C2/c
_cod_database_code 7203830

loop_
_symmetry_equiv_pos_as_xyz
'x, y, z'
'x, -y, z+1/2'
'x+1/2, y+1/2, z'
'x+1/2, -y+1/2, z+1/2'
'-x, -y, -z'
'-x, y, -z-1/2'
'-x+1/2, -y+1/2, -z'
'-x+1/2, y+1/2, -z-1/2'

loop_
_atom_site_label
_atom_site_type_symbol
_atom_site_fract_x
_atom_site_fract_y
_atom_site_fract_z
_atom_site_U_iso_or_equiv
_atom_site_adp_type
_atom_site_occupancy
_atom_site_symmetry_multiplicity
_atom_site_calc_flag
_atom_site_refinement_flags
_atom_site_disorder_assembly
_atom_site_disorder_group
Eu1 Eu 0.5000 0.66691(5) 0.7500 0.0352(2) Uani 1 2 d S . .
N1 N 0.4895(6) 0.8060(6) 0.6521(5) 0.051(2) Uani 1 1 d . . .
N2 N 0.6158(6) 0.7157(7) 0.7148(6) 0.053(2) Uani 1 1 d . . .
C1 C 0.5706(7) 0.7885(9) 0.6594(7) 0.052(3) Uani 1 1 d . . .
C2 C 0.4263(8) 0.8902(9) 0.5989(6) 0.056(3) Uani 1 1 d . . .
C3 C 0.3457(9) 0.8692(16) 0.6128(10) 0.100(5) Uani 1 1 d . . .
H3A H 0.2976 0.8460 0.5643 0.119 Uiso 1 1 calc R . .
H3B H 0.3304 0.9385 0.6313 0.119 Uiso 1 1 calc R . .
H3C H 0.3581 0.8099 0.6514 0.119 Uiso 1 1 calc R . .
C4 C 0.4554(12) 1.0165(9) 0.6227(9) 0.100(5) Uani 1 1 d . . .
H4A H 0.4864 1.0220 0.6790 0.119 Uiso 1 1 calc R . .
H4B H 0.4045 1.0650 0.6041 0.119 Uiso 1 1 calc R . .
H4C H 0.4932 1.0403 0.5996 0.119 Uiso 1 1 calc R . .
C5 C 0.3957(10) 0.8696(14) 0.5131(7) 0.090(5) Uani 1 1 d . . .
H5A H 0.4293 0.9160 0.4942 0.108 Uiso 1 1 calc R . .
H5B H 0.3347 0.8893 0.4854 0.108 Uiso 1 1 calc R . .
H5C H 0.4035 0.7902 0.5045 0.108 Uiso 1 1 calc R . .
C6 C 0.6046(9) 0.8421(11) 0.6058(7) 0.070(3) Uani 1 1 d . . .
H6A H 0.6656 0.8234 0.6240 0.084 Uiso 1 1 calc R . .
H6B H 0.5980 0.9238 0.6059 0.084 Uiso 1 1 calc R . .
H6C H 0.5720 0.8135 0.5533 0.084 Uiso 1 1 calc R . .
C7 C 0.7046(6) 0.6738(9) 0.7344(6) 0.049(2) Uani 1 1 d . . .
C8 C 0.7731(8) 0.7626(12) 0.7691(10) 0.092(5) Uani 1 1 d . . .
H8A H 0.7650 0.8205 0.7304 0.111 Uiso 1 1 calc R . .
H8B H 0.8300 0.7283 0.7860 0.111 Uiso 1 1 calc R . .
H8C H 0.7687 0.7968 0.8135 0.111 Uiso 1 1 calc R . .
C9 C 0.7202(9) 0.5820(12) 0.7960(8) 0.079(4) Uani 1 1 d . . .
H9A H 0.7121 0.6141 0.8391 0.095 Uiso 1 1 calc R . .
H9B H 0.7792 0.5535 0.8148 0.095 Uiso 1 1 calc R . .
H9C H 0.6794 0.5203 0.7730 0.095 Uiso 1 1 calc R . .
C10 C 0.7110(9) 0.6149(12) 0.6660(8) 0.078(4) Uani 1 1 d . . .
H10A H 0.6607 0.5665 0.6396 0.094 Uiso 1 1 calc R . .
H10B H 0.7635 0.5694 0.6850 0.094 Uiso 1 1 calc R . .
H10C H 0.7129 0.6715 0.6298 0.094 Uiso 1 1 calc R . .
N3 N 0.4643(5) 0.4804(6) 0.6847(4) 0.0403(17) Uani 1 1 d . . .
C11 C 0.5000 0.4225(12) 0.7500 0.048(3) Uani 1 2 d S . .
C12 C 0.4250(6) 0.4412(9) 0.6053(6) 0.046(2) Uani 1 1 d . . .
C13 C 0.3429(8) 0.3704(11) 0.5832(7) 0.065(3) Uani 1 1 d . . .
H13A H 0.3578 0.2989 0.6112 0.078 Uiso 1 1 calc R . .
H13B H 0.3162 0.3559 0.5276 0.078 Uiso 1 1 calc R . .
H13C H 0.3023 0.4114 0.5969 0.078 Uiso 1 1 calc R . .
C14 C 0.3996(8) 0.5450(10) 0.5535(6) 0.059(3) Uani 1 1 d . . .
H14A H 0.3545 0.5862 0.5606 0.070 Uiso 1 1 calc R . .
H14B H 0.3780 0.5219 0.4995 0.070 Uiso 1 1 calc R . .
H14C H 0.4499 0.5936 0.5673 0.070 Uiso 1 1 calc R . .
C15 C 0.4894(8) 0.3753(10) 0.5838(7) 0.063(3) Uani 1 1 d . . .
H15A H 0.5452 0.4136 0.6056 0.076 Uiso 1 1 calc R . .
H15B H 0.4670 0.3718 0.5275 0.076 Uiso 1 1 calc R . .
H15C H 0.4965 0.2989 0.6046 0.076 Uiso 1 1 calc R . .
C16 C 0.5000 0.2995(13) 0.7500 0.056(4) Uani 1 2 d S . .
H16A H 0.5522 0.2720 0.7475 0.068 Uiso 0.50 1 calc PR . .
H16B H 0.4492 0.2720 0.7051 0.068 Uiso 0.50 1 calc PR . .
H16C H 0.4986 0.2720 0.7974 0.068 Uiso 0.50 1 calc PR . .

loop_
_atom_site_aniso_label
_atom_site_aniso_U_11
_atom_site_aniso_U_22
_atom_site_aniso_U_33
_atom_site_aniso_U_23
_atom_site_aniso_U_13
_atom_site_aniso_U_12
Eu1 0.0472(4) 0.0211(3) 0.0424(4) 0.000 0.0245(3) 0.000
N1 0.069(6) 0.024(4) 0.060(5) 0.007(3) 0.029(5) 0.004(4)
N2 0.057(5) 0.040(5) 0.072(6) 0.008(4) 0.038(5) 0.004(4)
C1 0.060(7) 0.036(5) 0.065(7) -0.005(5) 0.032(6) -0.012(5)
C2 0.076(7) 0.042(6) 0.054(7) 0.021(5) 0.033(6) 0.027(5)
C3 0.075(9) 0.131(14) 0.096(11) 0.054(10) 0.040(8) 0.044(9)
C4 0.164(14) 0.017(5) 0.097(10) 0.014(6) 0.038(10) 0.015(7)
C5 0.112(12) 0.076(9) 0.060(8) 0.023(7) 0.018(8) 0.011(9)
C6 0.078(8) 0.064(8) 0.069(8) 0.021(6) 0.033(7) -0.006(6)
C7 0.044(5) 0.043(6) 0.068(6) -0.004(5) 0.031(5) -0.004(5)
C8 0.070(9) 0.059(9) 0.148(16) -0.021(9) 0.048(10) -0.021(7)
C9 0.068(8) 0.080(10) 0.095(10) 0.023(8) 0.040(8) 0.021(7)
C10 0.080(9) 0.070(9) 0.100(10) -0.022(8) 0.053(8) 0.002(7)
N3 0.044(4) 0.027(4) 0.049(5) 0.002(3) 0.019(4) -0.002(3)
C11 0.043(8) 0.050(9) 0.067(10) 0.000 0.038(8) 0.000
C12 0.051(6) 0.041(5) 0.048(6) -0.001(4) 0.024(5) 0.006(4)
C13 0.073(8) 0.057(7) 0.061(7) -0.012(6) 0.026(6) -0.012(6)
C14 0.080(8) 0.051(6) 0.048(6) -0.004(5) 0.031(6) -0.002(6)
C15 0.074(8) 0.047(6) 0.079(8) -0.019(6) 0.043(7) -0.002(6)
C16 0.069(10) 0.049(9) 0.065(10) 0.000 0.042(9) 0.000

loop_
_atom_type_symbol
_atom_type_description
_atom_type_scat_dispersion_real
_atom_type_scat_dispersion_imag
_atom_type_scat_source
C C 0.0033 0.0016 'International Tables Vol C Tables 4.2.6.8 and 6.1.1.4'
H H 0.0000 0.0000 'International Tables Vol C Tables 4.2.6.8 and 6.1.1.4'
N N 0.0061 0.0033 'International Tables Vol C Tables 4.2.6.8 and 6.1.1.4'
Eu Eu -0.1578 3.6682 'International Tables Vol C Tables 4.2.6.8 and 6.1.1.4'

loop_
_geom_angle_atom_site_label_1
_geom_angle_atom_site_label_2
_geom_angle_atom_site_label_3
_geom_angle
_geom_angle_site_symmetry_1
_geom_angle_site_symmetry_3
_geom_angle_publ_flag
N2 Eu1 N2 152.6(4) . 6_657 ?
N2 Eu1 N1 105.0(3) . 6_657 ?
N2 Eu1 N1 54.7(3) 6_657 6_657 ?
N2 Eu1 N1 54.7(3) . . ?
N2 Eu1 N1 105.0(3) 6_657 . ?
N1 Eu1 N1 95.2(4) 6_657 . ?
N2 Eu1 N3 97.1(3) . . ?
N2 Eu1 N3 107.4(3) 6_657 . ?
N1 Eu1 N3 155.1(3) 6_657 . ?
N1 Eu1 N3 107.1(3) . . ?
N2 Eu1 N3 107.4(3) . 6_657 ?
N2 Eu1 N3 97.1(3) 6_657 6_657 ?
N1 Eu1 N3 107.1(3) 6_657 6_657 ?
N1 Eu1 N3 155.1(3) . 6_657 ?
N3 Eu1 N3 54.1(3) . 6_657 ?
N2 Eu1 C11 103.7(2) . . ?
N2 Eu1 C11 103.7(2) 6_657 . ?
N1 Eu1 C11 132.4(2) 6_657 . ?
N1 Eu1 C11 132.4(2) . . ?
N3 Eu1 C11 27.03(17) . . ?
N3 Eu1 C11 27.03(18) 6_657 . ?
N2 Eu1 C1 131.0(3) . 6_657 ?
N2 Eu1 C1 27.0(3) 6_657 6_657 ?
N1 Eu1 C1 27.7(3) 6_657 6_657 ?
N1 Eu1 C1 102.4(3) . 6_657 ?
N3 Eu1 C1 132.0(3) . 6_657 ?
N3 Eu1 C1 102.5(3) 6_657 6_657 ?
C11 Eu1 C1 119.8(2) . 6_657 ?
N2 Eu1 C1 27.0(3) . . ?
N2 Eu1 C1 131.0(3) 6_657 . ?
N1 Eu1 C1 102.4(3) 6_657 . ?
N1 Eu1 C1 27.7(3) . . ?
N3 Eu1 C1 102.5(3) . . ?
N3 Eu1 C1 132.0(3) 6_657 . ?
C11 Eu1 C1 119.8(2) . . ?
C1 Eu1 C1 120.4(4) 6_657 . ?
C1 N1 C2 125.4(9) . . ?
C1 N1 Eu1 95.2(6) . . ?
C2 N1 Eu1 139.4(7) . . ?
C1 N2 C7 126.7(9) . . ?
C1 N2 Eu1 96.5(6) . . ?
C7 N2 Eu1 136.3(6) . . ?
N2 C1 N1 113.5(9) . . ?
N2 C1 C6 123.2(10) . . ?
N1 C1 C6 123.2(10) . . ?
N2 C1 Eu1 56.6(5) . . ?
N1 C1 Eu1 57.1(5) . . ?
C6 C1 Eu1 174.0(8) . . ?
C5 C2 N1 115.8(10) . . ?
C5 C2 C3 104.5(12) . . ?
N1 C2 C3 102.4(9) . . ?
C5 C2 C4 112.5(10) . . ?
N1 C2 C4 113.0(10) . . ?
C3 C2 C4 107.4(12) . . ?
N2 C7 C8 113.4(9) . . ?
N2 C7 C9 104.2(8) . . ?
C8 C7 C9 108.4(11) . . ?
N2 C7 C10 112.7(9) . . ?
C8 C7 C10 111.3(10) . . ?
C9 C7 C10 106.4(10) . . ?
C11 N3 C12 129.9(9) . . ?
C11 N3 Eu1 94.3(7) . . ?
C12 N3 Eu1 135.7(6) . . ?
N3 C11 N3 117.4(13) . 6_657 ?
N3 C11 C16 121.3(6) . . ?
N3 C11 C16 121.3(6) 6_657 . ?
N3 C11 Eu1 58.7(6) . . ?
N3 C11 Eu1 58.7(6) 6_657 . ?
C16 C11 Eu1 180.000(4) . . ?
N3 C12 C14 107.2(8) . . ?
N3 C12 C13 114.6(8) . . ?
C14 C12 C13 107.2(9) . . ?
N3 C12 C15 112.5(8) . . ?
C14 C12 C15 105.6(9) . . ?
C13 C12 C15 109.2(9) . . ?

loop_
_geom_bond_atom_site_label_1
_geom_bond_atom_site_label_2
_geom_bond_distance
_geom_bond_site_symmetry_2
_geom_bond_publ_flag
Eu1 N2 2.424(8) . ?
Eu1 N2 2.424(8) 6_657 ?
Eu1 N1 2.432(8) 6_657 ?
Eu1 N1 2.432(8) . ?
Eu1 N3 2.469(7) . ?
Eu1 N3 2.469(7) 6_657 ?
Eu1 C11 2.881(15) . ?
Eu1 C1 2.886(10) 6_657 ?
Eu1 C1 2.886(10) . ?
N1 C1 1.348(14) . ?
N1 C2 1.492(13) . ?
N2 C1 1.318(14) . ?
N2 C7 1.481(13) . ?
C1 C6 1.519(15) . ?
C2 C5 1.504(17) . ?
C2 C3 1.533(18) . ?
C2 C4 1.572(17) . ?
C7 C8 1.493(16) . ?
C7 C9 1.532(16) . ?
C7 C10 1.524(15) . ?
N3 C11 1.313(11) . ?
N3 C12 1.439(13) . ?
C11 N3 1.313(11) 6_657 ?
C11 C16 1.45(2) . ?
C12 C14 1.513(15) . ?
C12 C13 1.526(15) . ?
C12 C15 1.543(14) . ?
